data_4321977
loop_
_publ_author_name
'F. Albert Cotton'
'Carlos A. Murillo'
'Isabel Pascual'

_publ_section_title
;
 Quadruply Bonded Dichromium Complexes with Variously Fluorinated
 Formamidinate Ligands
;
_journal_name_full 'Inorganic Chemistry'
_journal_page_first 2182
_journal_page_last 2187
_journal_paper_doi 10.1021/ic990007l
_journal_volume 38
_journal_year 1999
_chemical_compound_source synthesis
_chemical_formula_sum 'C100.82 H76 Cl1.65 Cr2 N8'
_chemical_formula_weight 1562.03
_space_group_IT_number 1
_symmetry_cell_setting triclinic
_symmetry_space_group_name_Hall 'P 1'
_symmetry_space_group_name_H-M 'P 1'
_atom_sites_solution_hydrogens geom
_atom_sites_solution_primary direct
_atom_sites_solution_secondary difmap
_audit_creation_method SHELXL
_cell_angle_alpha 69.90(10)
_cell_angle_beta 87.10(6)
_cell_angle_gamma 70.13(6)
_cell_formula_units_Z 1
_cell_length_a 9.689(9)
_cell_length_b 13.703(10)
_cell_length_c 16.844(10)
_cell_measurement_temperature 213(2)
_cell_volume 1970(3)
_computing_structure_refinement 'SHELXL-93 (Sheldrick, 1993)'
_computing_structure_solution 'SHELXS-86 (Sheldrick, 1990)'
_diffrn_ambient_temperature 213(2)
_diffrn_radiation_monochromator graphite
_diffrn_radiation_source 'fine-focus sealed tube'
_diffrn_radiation_type MoK\a
_diffrn_radiation_wavelength 0.71073
_diffrn_reflns_av_R_equivalents 0.0629
_diffrn_reflns_av_sigmaI/netI 0.0702
_diffrn_reflns_limit_h_max 11
_diffrn_reflns_limit_h_min -11
_diffrn_reflns_limit_k_max 16
_diffrn_reflns_limit_k_min -16
_diffrn_reflns_limit_l_max 19
_diffrn_reflns_limit_l_min -20
_diffrn_reflns_number 10029
_diffrn_reflns_theta_max 22.50
_diffrn_reflns_theta_min 2.24
_exptl_absorpt_coefficient_mu 0.388
_exptl_absorpt_correction_T_max 0.987
_exptl_absorpt_correction_T_min 0.602
_exptl_absorpt_correction_type multi-scan
_exptl_crystal_density_diffrn 1.317
_exptl_crystal_F_000 813
_exptl_crystal_size_max 0.40
_exptl_crystal_size_mid 0.20
_exptl_crystal_size_min 0.07
_refine_diff_density_max 0.701
_refine_diff_density_min -1.055
_refine_diff_density_rms 0.099
_refine_ls_abs_structure_details 'Flack H D (1983), Acta Cryst. A39, 876-881'
_refine_ls_abs_structure_Flack 0.85(6)
_refine_ls_extinction_method none
_refine_ls_goodness_of_fit_all 1.064
_refine_ls_goodness_of_fit_obs 1.067
_refine_ls_matrix_type full
_refine_ls_number_parameters 1015
_refine_ls_number_reflns 7965
_refine_ls_number_restraints 3
_refine_ls_restrained_S_all 1.093
_refine_ls_restrained_S_obs 1.066
_refine_ls_R_factor_all 0.1272
_refine_ls_R_factor_obs 0.0965
_refine_ls_shift/esd_max 0.010
_refine_ls_shift/esd_mean 0.001
_refine_ls_structure_factor_coef Fsqd
_refine_ls_weighting_details 'w=1/[\s^2^(Fo^2^)+(0.1059P)^2^+12.2693P] where P=(Fo^2^+2Fc^2^)/3'
_refine_ls_weighting_scheme calc
_refine_ls_wR_factor_all 0.2595
_refine_ls_wR_factor_obs 0.2248
_reflns_number_observed 6487
_reflns_number_total 8045
_reflns_observed_criterion >2sigma(I)
_cod_data_source_file ic990007l_4.cif
_cod_data_source_block compound_4
_cod_depositor_comments
;
The following automatic conversions were performed:

'_refine_ls_weighting_scheme' value 'calc
w=1/[\s^2^(Fo^2^)+(0.1059P)^2^+12.2693P] where P=(Fo^2^+2Fc^2^)/3'
was changed to 'calc'. New tag '_refine_ls_weighting_details' was
created. The value of the new tag was set to
'w=1/[\s^2^(Fo^2^)+(0.1059P)^2^+12.2693P] where P=(Fo^2^+2Fc^2^)/3'.

Automatic conversion script
Id: cif_fix_values 3143 2015-03-26 13:38:13Z robertas 
;
_cod_original_cell_volume 1969.5(26)
_cod_database_code 4321977

loop_
_symmetry_equiv_pos_as_xyz
'x, y, z'

loop_
_atom_site_aniso_label
_atom_site_aniso_U_11
_atom_site_aniso_U_22
_atom_site_aniso_U_33
_atom_site_aniso_U_23
_atom_site_aniso_U_13
_atom_site_aniso_U_12
Cr1 0.0407(14) 0.0343(11) 0.0409(12) -0.0182(10) 0.0054(10) -0.0184(10)
Cr2 0.0441(14) 0.0372(12) 0.0401(12) -0.0186(10) 0.0055(10) -0.0213(10)
N00 0.040(7) 0.036(6) 0.043(7) -0.023(6) -0.003(6) -0.012(5)
N0 0.042(7) 0.037(6) 0.035(7) -0.015(5) 0.011(5) -0.018(5)
N01 0.040(7) 0.033(6) 0.034(6) -0.007(5) 0.001(5) -0.022(5)
N02 0.062(9) 0.025(6) 0.049(7) -0.025(6) -0.002(6) -0.014(6)
N03 0.048(8) 0.044(7) 0.046(7) -0.017(6) 0.011(6) -0.029(6)
N11 0.037(7) 0.033(6) 0.048(7) -0.021(5) -0.005(5) -0.011(5)
N22 0.065(9) 0.019(5) 0.047(7) -0.015(5) 0.001(6) -0.024(5)
N33 0.051(8) 0.053(7) 0.037(7) -0.022(6) 0.009(6) -0.032(6)
C0F 0.059(10) 0.033(7) 0.025(8) -0.008(6) 0.003(7) -0.021(7)
C01 0.053(10) 0.034(7) 0.027(7) -0.009(6) -0.006(6) -0.019(7)
C02 0.067(11) 0.046(8) 0.037(8) -0.012(6) -0.001(7) -0.031(7)
C03 0.048(9) 0.042(7) 0.039(7) -0.017(6) 0.000(6) -0.017(6)
C04 0.041(9) 0.039(7) 0.053(9) -0.021(7) 0.006(7) -0.026(6)
C05 0.094(14) 0.041(8) 0.059(10) -0.024(8) 0.009(9) -0.045(9)
C06 0.094(13) 0.061(10) 0.045(9) -0.030(8) 0.033(9) -0.051(10)
C001 0.032(8) 0.039(7) 0.042(8) -0.013(6) -0.015(7) -0.014(6)
C002 0.062(11) 0.052(8) 0.043(8) -0.019(7) -0.006(8) -0.026(8)
C003 0.058(10) 0.034(7) 0.070(11) -0.013(7) 0.008(8) -0.014(7)
C004 0.061(11) 0.030(7) 0.046(9) -0.006(6) -0.006(8) -0.018(7)
C005 0.054(10) 0.051(8) 0.058(9) -0.030(7) -0.001(8) -0.014(7)
C006 0.024(8) 0.056(8) 0.054(9) -0.024(7) -0.006(6) -0.009(6)
C007 0.084(13) 0.040(8) 0.027(8) -0.008(6) -0.011(8) -0.031(8)
C008 0.095(17) 0.076(11) 0.070(12) -0.020(10) -0.018(11) -0.052(11)
C009 0.071(14) 0.067(12) 0.124(19) -0.019(12) -0.034(14) -0.022(10)
C1F 0.046(9) 0.023(7) 0.026(7) 0.005(6) 0.002(6) -0.011(6)
C2F 0.039(9) 0.023(7) 0.044(9) 0.007(7) -0.013(7) -0.006(6)
C3F 0.048(10) 0.050(9) 0.046(9) -0.017(7) 0.006(8) -0.037(8)
C010 0.136(23) 0.080(13) 0.061(12) -0.015(11) -0.026(13) -0.066(15)
C011 0.035(9) 0.038(7) 0.047(9) -0.012(7) -0.008(7) -0.016(6)
C011 0.112(20) 0.089(14) 0.083(15) -0.019(11) -0.026(14) -0.022(13)
C012 0.121(18) 0.070(11) 0.074(13) -0.028(10) -0.036(12) -0.028(11)
C017 0.031(8) 0.046(7) 0.042(7) -0.016(6) -0.005(6) -0.011(6)
C018 0.035(10) 0.076(12) 0.158(19) -0.079(13) 0.009(11) -0.021(9)
C019 0.049(10) 0.064(10) 0.134(17) -0.056(12) 0.008(11) -0.025(8)
C020 0.064(11) 0.075(11) 0.087(12) -0.047(10) -0.002(10) -0.040(10)
C021 0.066(11) 0.054(9) 0.033(8) -0.021(7) 0.008(7) -0.029(8)
C021 0.138(18) 0.052(9) 0.066(10) -0.040(8) -0.019(11) -0.036(10)
C022 0.064(11) 0.055(9) 0.062(9) -0.025(8) 0.001(8) -0.030(8)
C031 0.061(11) 0.046(9) 0.064(11) -0.031(8) 0.015(8) -0.028(8)
C041 0.057(10) 0.042(7) 0.036(8) -0.019(6) 0.009(7) -0.028(7)
C051 0.068(11) 0.063(9) 0.048(8) -0.027(8) 0.001(8) -0.029(8)
C061 0.067(10) 0.036(7) 0.048(9) -0.008(7) 0.005(7) -0.028(7)
C071 0.054(10) 0.052(9) 0.061(10) -0.028(8) -0.007(8) -0.020(7)
C081 0.078(13) 0.066(11) 0.071(11) -0.031(9) -0.009(9) -0.040(10)
C091 0.109(17) 0.070(12) 0.080(14) -0.054(11) 0.010(12) -0.042(11)
C101 0.059(11) 0.070(11) 0.096(14) -0.059(11) -0.006(10) -0.017(9)
C111 0.039(9) 0.056(9) 0.034(8) -0.022(7) 0.014(7) -0.026(7)
C112 0.044(9) 0.042(7) 0.042(8) -0.016(6) 0.009(6) -0.016(6)
C113 0.046(9) 0.033(6) 0.042(8) -0.014(6) -0.006(6) -0.013(6)
C114 0.048(10) 0.060(10) 0.029(8) -0.022(7) 0.005(7) -0.023(8)
C115 0.048(9) 0.028(6) 0.045(8) -0.010(6) 0.015(6) -0.023(6)
C116 0.045(9) 0.052(8) 0.043(8) -0.021(7) 0.006(6) -0.030(7)
C118 0.090(12) 0.052(8) 0.032(8) -0.010(7) 0.004(7) -0.033(8)
C119 0.049(10) 0.062(10) 0.042(9) -0.016(8) 0.006(7) -0.034(8)
C119 0.069(11) 0.056(9) 0.059(10) -0.007(8) -0.001(9) -0.021(8)
C120 0.089(14) 0.088(13) 0.040(9) -0.033(9) 0.019(9) -0.049(11)
C120 0.058(10) 0.045(8) 0.042(8) -0.015(6) 0.009(7) -0.021(7)
C121 0.051(10) 0.077(10) 0.059(10) -0.051(9) 0.027(8) -0.037(8)
C131 0.120(18) 0.121(17) 0.075(12) -0.071(13) 0.017(12) -0.052(14)
C141 0.110(16) 0.060(10) 0.061(11) -0.028(9) 0.011(10) -0.040(10)
C201 0.040(9) 0.036(7) 0.041(8) -0.025(6) 0.009(7) -0.012(6)
C202 0.058(10) 0.045(8) 0.047(8) -0.021(7) -0.008(7) -0.020(7)
C203 0.081(12) 0.044(8) 0.039(8) -0.008(7) 0.003(8) -0.032(8)
C204 0.039(9) 0.051(8) 0.038(8) -0.023(7) -0.002(6) -0.018(7)
C205 0.030(8) 0.045(7) 0.061(9) -0.011(7) -0.010(7) -0.011(6)
C206 0.053(9) 0.036(7) 0.047(8) -0.008(6) -0.002(7) -0.007(6)
C207 0.045(9) 0.047(8) 0.041(8) -0.012(7) -0.007(7) -0.013(7)
C208 0.056(10) 0.063(9) 0.061(10) -0.007(8) -0.014(8) -0.037(8)
C209 0.088(14) 0.072(11) 0.070(11) -0.006(9) -0.012(10) -0.039(10)
C210 0.056(12) 0.139(19) 0.051(11) -0.039(13) -0.004(9) -0.036(12)
C211 0.057(11) 0.067(10) 0.056(10) -0.016(9) -0.022(8) -0.022(8)
C212 0.069(12) 0.058(9) 0.070(10) -0.028(8) -0.010(9) -0.021(8)
C221 0.043(9) 0.026(7) 0.030(7) -0.011(6) 0.005(6) -0.006(6)
C222 0.039(8) 0.031(6) 0.048(8) -0.017(6) 0.006(7) -0.009(6)
C223 0.028(8) 0.043(7) 0.042(7) -0.018(6) -0.013(6) 0.002(6)
C224 0.052(9) 0.049(8) 0.023(7) -0.012(6) 0.003(6) -0.029(7)
C225 0.082(12) 0.014(6) 0.046(8) -0.009(6) 0.011(8) -0.019(7)
C226 0.066(11) 0.028(7) 0.040(8) -0.008(6) -0.011(7) -0.004(7)
C227 0.055(11) 0.033(7) 0.065(10) -0.013(7) 0.002(8) -0.023(7)
C228 0.056(11) 0.041(7) 0.058(9) -0.018(7) -0.014(8) -0.021(7)
C229 0.058(10) 0.055(9) 0.058(9) -0.014(7) -0.022(8) -0.024(8)
C230 0.066(13) 0.072(11) 0.097(13) -0.042(10) -0.002(10) -0.041(10)
C231 0.078(13) 0.037(8) 0.091(13) -0.034(9) -0.002(10) -0.012(8)
C232 0.049(10) 0.051(9) 0.085(11) -0.033(8) -0.005(9) -0.029(8)
C301 0.038(9) 0.022(6) 0.033(8) -0.007(6) -0.001(7) -0.010(6)
C302 0.045(9) 0.050(8) 0.059(9) -0.016(7) 0.004(7) -0.032(7)
C303 0.038(9) 0.055(8) 0.048(8) -0.031(7) 0.010(7) -0.016(7)
C304 0.039(9) 0.030(7) 0.056(9) -0.024(7) 0.008(7) -0.018(6)
C305 0.043(9) 0.054(8) 0.029(7) -0.016(6) 0.011(6) -0.023(7)
C306 0.024(7) 0.043(7) 0.058(9) -0.023(7) 0.006(7) -0.011(6)
C307 0.051(9) 0.032(7) 0.058(9) -0.028(7) 0.013(8) -0.018(6)
C308 0.045(9) 0.058(8) 0.052(9) -0.029(7) 0.007(7) -0.021(7)
C309 0.052(10) 0.086(11) 0.051(9) -0.027(8) 0.008(8) -0.036(9)
C310 0.049(11) 0.116(15) 0.069(11) -0.067(11) 0.025(9) -0.035(10)
C311 0.032(9) 0.113(13) 0.076(11) -0.074(10) 0.010(8) -0.031(9)
C312 0.042(9) 0.077(10) 0.060(9) -0.047(8) 0.021(7) -0.036(8)
C331 0.048(9) 0.041(8) 0.039(8) -0.020(7) 0.014(7) -0.026(7)
C332 0.047(9) 0.042(7) 0.049(8) -0.012(6) -0.001(7) -0.017(7)
C333 0.033(8) 0.052(8) 0.052(8) -0.026(7) 0.002(6) -0.011(6)
C334 0.030(8) 0.057(9) 0.066(10) -0.033(8) 0.013(7) -0.025(7)
C335 0.070(12) 0.075(11) 0.062(11) -0.042(10) 0.022(9) -0.049(10)
C336 0.070(11) 0.062(10) 0.023(7) -0.013(7) 0.001(7) -0.028(8)
C337 0.024(8) 0.066(9) 0.076(11) -0.043(8) 0.005(7) -0.018(7)
C338 0.042(10) 0.076(10) 0.085(12) -0.047(10) -0.001(8) -0.015(8)
C339 0.039(10) 0.108(14) 0.094(12) -0.073(12) -0.003(9) -0.022(9)
C340 0.065(13) 0.090(13) 0.149(20) -0.081(15) -0.009(13) -0.028(11)
C341 0.101(18) 0.162(22) 0.140(20) -0.124(19) 0.043(15) -0.086(17)
C342 0.099(16) 0.095(14) 0.118(16) -0.076(14) 0.014(13) -0.055(13)
Cl1 0.129(6) 0.092(4) 0.126(6) -0.059(4) 0.017(4) -0.060(4)
Cl2 0.142(7) 0.123(6) 0.155(7) -0.077(6) 0.008(6) -0.058(5)

loop_
_atom_site_label
_atom_site_type_symbol
_atom_site_fract_x
_atom_site_fract_y
_atom_site_fract_z
_atom_site_U_iso_or_equiv
_atom_site_thermal_displace_type
_atom_site_occupancy
_atom_site_calc_flag
_atom_site_refinement_flags
_atom_site_disorder_group
Cr1 Cr 0.3122(2) 0.27808(14) 0.10939(12) 0.0358(6) Uani 1 d . .
Cr2 Cr 0.2530(2) 0.25944(14) 0.00948(12) 0.0371(6) Uani 1 d . .
N00 N 0.1316(13) 0.4253(9) -0.0449(7) 0.037(3) Uani 1 d . .
N0 N 0.1890(13) 0.4434(9) 0.0773(7) 0.036(3) Uani 1 d . .
N01 N 0.4873(12) 0.3258(8) 0.0587(7) 0.034(3) Uani 1 d . .
N02 N 0.4518(14) 0.1184(8) 0.1592(7) 0.042(3) Uani 1 d . .
N03 N 0.1404(13) 0.2381(9) 0.1757(7) 0.042(3) Uani 1 d . .
N11 N 0.4340(12) 0.2824(9) -0.0539(7) 0.037(3) Uani 1 d . .
N22 N 0.3601(14) 0.0895(8) 0.0508(7) 0.039(3) Uani 1 d . .
N33 N 0.0634(14) 0.2300(10) 0.0550(7) 0.042(3) Uani 1 d . .
C0F C 0.1236(17) 0.4865(11) 0.0020(8) 0.038(4) Uani 1 d . .
H0FA H 0.0695(17) 0.5627(11) -0.0196(8) 0.046 Uiso 1 calc R .
C01 C 0.5560(16) 0.3851(10) 0.0907(8) 0.037(3) Uani 1 d . .
C02 C 0.5282(16) 0.3850(11) 0.1718(8) 0.048(4) Uani 1 d . .
H02A H 0.4783(16) 0.3395(11) 0.2059(8) 0.057 Uiso 1 calc R .
C03 C 0.5728(15) 0.4515(10) 0.2040(8) 0.042(3) Uani 1 d . .
H03A H 0.5522(15) 0.4503(10) 0.2594(8) 0.050 Uiso 1 calc R .
C04 C 0.6472(15) 0.5192(10) 0.1557(8) 0.040(3) Uani 1 d . .
C05 C 0.6838(20) 0.5089(12) 0.0791(10) 0.057(5) Uani 1 d . .
H05A H 0.7448(20) 0.5467(12) 0.0478(10) 0.069 Uiso 1 calc R .
C06 C 0.6367(20) 0.4458(13) 0.0438(10) 0.058(5) Uani 1 d . .
H06A H 0.6602(20) 0.4453(13) -0.0109(10) 0.069 Uiso 1 calc R .
C001 C 0.0436(15) 0.4719(11) -0.1203(9) 0.037(3) Uani 1 d . .
C002 C -0.0987(17) 0.5472(11) -0.1303(8) 0.049(4) Uani 1 d . .
H00A H -0.1361(17) 0.5727(11) -0.0857(8) 0.059 Uiso 1 calc R .
C003 C -0.1879(18) 0.5859(11) -0.2054(10) 0.056(4) Uani 1 d . .
H00B H -0.2833(18) 0.6369(11) -0.2091(10) 0.067 Uiso 1 calc R .
C004 C -0.1425(18) 0.5528(11) -0.2750(9) 0.046(4) Uani 1 d . .
C005 C 0.0029(17) 0.4789(11) -0.2633(9) 0.052(4) Uani 1 d . .
H00C H 0.0416(17) 0.4541(11) -0.3080(9) 0.063 Uiso 1 calc R .
C006 C 0.0913(15) 0.4410(11) -0.1908(8) 0.044(3) Uani 1 d . .
H00D H 0.1879(15) 0.3922(11) -0.1882(8) 0.053 Uiso 1 calc R .
C007 C -0.2392(21) 0.5871(12) -0.3504(8) 0.048(4) Uani 1 d . .
C008 C -0.3889(25) 0.6303(15) -0.3520(11) 0.075(5) Uani 1 d . .
H00E H -0.4316(25) 0.6402(15) -0.3028(11) 0.090 Uiso 1 calc R .
C009 C -0.4809(24) 0.6602(15) -0.4236(16) 0.091(6) Uani 1 d . .
H00F H -0.5834(24) 0.6901(15) -0.4218(16) 0.109 Uiso 1 calc R .
C1F C 0.5190(16) 0.3174(10) -0.0164(8) 0.035(3) Uani 1 d . .
H1FA H 0.5989(16) 0.3354(10) -0.0433(8) 0.043 Uiso 1 calc R .
C2F C 0.4482(16) 0.0510(11) 0.1204(9) 0.041(4) Uani 1 d . .
H2FA H 0.5078(16) -0.0241(11) 0.1419(9) 0.050 Uiso 1 calc R .
C3F C 0.0471(17) 0.2222(12) 0.1322(9) 0.042(4) Uani 1 d . .
H3FA H -0.0336(17) 0.2047(12) 0.1584(9) 0.051 Uiso 1 calc R .
C010 C -0.4254(32) 0.6470(18) -0.4941(13) 0.086(7) Uani 1 d . .
H01A H -0.4879(32) 0.6685(18) -0.5425(13) 0.103 Uiso 1 calc R .
C011 C 0.1887(16) 0.5138(11) 0.1244(9) 0.040(4) Uani 1 d . .
C011 C -0.2750(29) 0.6014(18) -0.4957(14) 0.099(7) Uani 1 d . .
H01B H -0.2341(29) 0.5884(18) -0.5445(14) 0.119 Uiso 1 calc R .
C012 C -0.1833(25) 0.5745(14) -0.4232(11) 0.087(6) Uani 1 d . .
H01C H -0.0807(25) 0.5470(14) -0.4255(11) 0.105 Uiso 1 calc R .
C017 C 0.6826(15) 0.6002(11) 0.1851(8) 0.040(3) Uani 1 d . .
C018 C 0.7954(19) 0.6395(15) 0.1516(15) 0.079(6) Uani 1 d . .
H01D H 0.8546(19) 0.6121(15) 0.1127(15) 0.095 Uiso 1 calc R .
C019 C 0.8201(19) 0.7211(14) 0.1764(13) 0.075(5) Uani 1 d . .
H01E H 0.8940(19) 0.7496(14) 0.1522(13) 0.090 Uiso 1 calc R .
C020 C 0.7391(19) 0.7591(14) 0.2348(11) 0.065(5) Uani 1 d . .
H02B H 0.7603(19) 0.8115(14) 0.2515(11) 0.078 Uiso 1 calc R .
C021 C 0.1980(17) 0.6162(12) 0.0818(9) 0.047(4) Uani 1 d . .
H02C H 0.2041(17) 0.6404(12) 0.0228(9) 0.056 Uiso 1 calc R .
C021 C 0.6253(24) 0.7219(12) 0.2701(10) 0.078(6) Uani 1 d . .
H02D H 0.5703(24) 0.7473(12) 0.3111(10) 0.094 Uiso 1 calc R .
C022 C 0.5945(18) 0.6423(12) 0.2413(9) 0.056(4) Uani 1 d . .
H02E H 0.5143(18) 0.6192(12) 0.2610(9) 0.068 Uiso 1 calc R .
C031 C 0.1982(18) 0.6855(13) 0.1286(10) 0.052(4) Uani 1 d . .
H03B H 0.2027(18) 0.7562(13) 0.0990(10) 0.062 Uiso 1 calc R .
C041 C 0.1924(16) 0.6537(10) 0.2139(8) 0.041(3) Uani 1 d . .
C051 C 0.1806(17) 0.5489(12) 0.2540(9) 0.055(4) Uani 1 d . .
H05B H 0.1754(17) 0.5227(12) 0.3130(9) 0.066 Uiso 1 calc R .
C061 C 0.1765(17) 0.4844(11) 0.2088(8) 0.049(4) Uani 1 d . .
H06B H 0.1647(17) 0.4159(11) 0.2378(8) 0.059 Uiso 1 calc R .
C071 C 0.1933(17) 0.7264(12) 0.2650(9) 0.052(4) Uani 1 d . .
C081 C 0.2019(20) 0.8311(14) 0.2220(11) 0.065(5) Uani 1 d . .
H08A H 0.2058(20) 0.8567(14) 0.1628(11) 0.078 Uiso 1 calc R .
C091 C 0.2047(23) 0.8967(16) 0.2692(13) 0.075(6) Uani 1 d . .
H09A H 0.2094(23) 0.9675(16) 0.2404(13) 0.091 Uiso 1 calc R .
C101 C 0.2010(18) 0.8645(14) 0.3507(12) 0.067(5) Uani 1 d . .
H10A H 0.2059(18) 0.9104(14) 0.3803(12) 0.081 Uiso 1 calc R .
C111 C 0.4673(16) 0.2824(12) -0.1344(8) 0.039(4) Uani 1 d . .
C112 C 0.4553(15) 0.1963(10) -0.1614(8) 0.043(3) Uani 1 d . .
H11A H 0.4378(15) 0.1353(10) -0.1210(8) 0.051 Uiso 1 calc R .
C113 C 0.4680(14) 0.1995(10) -0.2404(8) 0.040(3) Uani 1 d . .
H11B H 0.4592(14) 0.1402(10) -0.2532(8) 0.048 Uiso 1 calc R .
C114 C 0.4933(17) 0.2847(12) -0.3059(8) 0.043(4) Uani 1 d . .
C115 C 0.5109(14) 0.3707(9) -0.2818(8) 0.038(3) Uani 1 d . .
H11C H 0.5332(14) 0.4297(9) -0.3218(8) 0.046 Uiso 1 calc R .
C116 C 0.4945(15) 0.3653(11) -0.1986(8) 0.042(3) Uani 1 d . .
H11D H 0.5028(15) 0.4242(11) -0.1850(8) 0.051 Uiso 1 calc R .
C118 C 0.4674(19) 0.3890(12) -0.4622(8) 0.057(4) Uani 1 d . .
H11E H 0.4347(19) 0.4558(12) -0.4514(8) 0.068 Uiso 1 calc R .
C119 C 0.5060(17) 0.2898(13) -0.3940(9) 0.047(4) Uani 1 d . .
C119 C 0.4753(19) 0.3931(13) -0.5458(10) 0.065(4) Uani 1 d . .
H11F H 0.4495(19) 0.4619(13) -0.5901(10) 0.078 Uiso 1 calc R .
C120 C 0.5214(21) 0.2952(15) -0.5642(10) 0.065(5) Uani 1 d . .
H12A H 0.5275(21) 0.2971(15) -0.6205(10) 0.078 Uiso 1 calc R .
C120 C 0.5505(17) 0.1918(11) -0.4159(8) 0.048(3) Uani 1 d . .
H12B H 0.5757(17) 0.1224(11) -0.3724(8) 0.057 Uiso 1 calc R .
C121 C 0.5575(16) 0.1964(13) -0.4979(9) 0.052(4) Uani 1 d . .
H12C H 0.5878(16) 0.1301(13) -0.5095(9) 0.062 Uiso 1 calc R .
C131 C 0.1901(24) 0.7637(19) 0.3932(12) 0.093(7) Uani 1 d . .
H13A H 0.1879(24) 0.7390(19) 0.4525(12) 0.111 Uiso 1 calc R .
C141 C 0.1820(21) 0.6963(14) 0.3477(10) 0.073(5) Uani 1 d . .
H14A H 0.1684(21) 0.6286(14) 0.3768(10) 0.087 Uiso 1 calc R .
C201 C 0.5508(16) 0.0723(11) 0.2310(8) 0.036(3) Uani 1 d . .
C202 C 0.5410(16) -0.0077(11) 0.3037(8) 0.048(4) Uani 1 d . .
H20A H 0.4653(16) -0.0366(11) 0.3053(8) 0.057 Uiso 1 calc R .
C203 C 0.6358(18) -0.0493(11) 0.3754(8) 0.053(4) Uani 1 d . .
H20B H 0.6209(18) -0.1036(11) 0.4238(8) 0.064 Uiso 1 calc R .
C204 C 0.7533(16) -0.0127(12) 0.3779(8) 0.040(3) Uani 1 d . .
C205 C 0.7683(15) 0.0657(11) 0.3030(9) 0.047(3) Uani 1 d . .
H20C H 0.8473(15) 0.0913(11) 0.3016(9) 0.057 Uiso 1 calc R .
C206 C 0.6772(16) 0.1083(11) 0.2313(9) 0.049(4) Uani 1 d . .
H20D H 0.6950(16) 0.1603(11) 0.1824(9) 0.059 Uiso 1 calc R .
C207 C 0.8521(17) -0.0540(12) 0.4531(9) 0.046(4) Uani 1 d . .
C208 C 0.8790(17) -0.1571(12) 0.5131(9) 0.059(4) Uani 1 d . .
H20E H 0.8315(17) -0.2029(12) 0.5051(9) 0.071 Uiso 1 calc R .
C209 C 0.9734(22) -0.1968(15) 0.5854(11) 0.078(5) Uani 1 d . .
H20F H 0.9915(22) -0.2689(15) 0.6242(11) 0.094 Uiso 1 calc R .
C210 C 1.0407(20) -0.1287(20) 0.5995(12) 0.079(6) Uani 1 d . .
H21A H 1.1038(20) -0.1535(20) 0.6484(12) 0.095 Uiso 1 calc R .
C211 C 1.0135(18) -0.0254(13) 0.5411(10) 0.060(4) Uani 1 d . .
H21B H 1.0603(18) 0.0207(13) 0.5493(10) 0.073 Uiso 1 calc R .
C212 C 0.9196(19) 0.0124(13) 0.4710(10) 0.064(4) Uani 1 d . .
H21C H 0.8996(19) 0.0854(13) 0.4335(10) 0.077 Uiso 1 calc R .
C221 C 0.3475(15) 0.0120(10) 0.0121(8) 0.034(3) Uani 1 d . .
C222 C 0.2577(15) 0.0503(10) -0.0562(8) 0.040(3) Uani 1 d . .
H22A H 0.2031(15) 0.1264(10) -0.0777(8) 0.048 Uiso 1 calc R .
C223 C 0.2397(14) -0.0178(10) -0.0985(8) 0.040(3) Uani 1 d . .
H22B H 0.1748(14) 0.0124(10) -0.1473(8) 0.048 Uiso 1 calc R .
C224 C 0.3197(16) -0.1305(11) -0.0665(8) 0.038(3) Uani 1 d . .
C225 C 0.4110(18) -0.1705(10) 0.0044(9) 0.047(4) Uani 1 d . .
H22C H 0.4638(18) -0.2469(10) 0.0270(9) 0.057 Uiso 1 calc R .
C226 C 0.4289(18) -0.1019(11) 0.0448(9) 0.048(4) Uani 1 d . .
H22D H 0.4944(18) -0.1314(11) 0.0933(9) 0.058 Uiso 1 calc R .
C227 C 0.3064(17) -0.2103(11) -0.1066(10) 0.050(4) Uani 1 d . .
C228 C 0.1710(17) -0.1973(11) -0.1378(8) 0.049(4) Uani 1 d . .
H22E H 0.0885(17) -0.1379(11) -0.1350(8) 0.059 Uiso 1 calc R .
C229 C 0.1531(18) -0.2725(12) -0.1746(9) 0.056(4) Uani 1 d . .
H22F H 0.0603(18) -0.2630(12) -0.1967(9) 0.067 Uiso 1 calc R .
C230 C 0.2743(21) -0.3580(15) -0.1768(12) 0.070(5) Uani 1 d . .
H23A H 0.2652(21) -0.4075(15) -0.2016(12) 0.084 Uiso 1 calc R .
C231 C 0.4056(22) -0.3733(13) -0.1446(12) 0.067(5) Uani 1 d . .
H23B H 0.4863(22) -0.4351(13) -0.1451(12) 0.081 Uiso 1 calc R .
C232 C 0.4275(18) -0.2956(12) -0.1079(11) 0.056(4) Uani 1 d . .
H23C H 0.5208(18) -0.3049(12) -0.0867(11) 0.067 Uiso 1 calc R .
C301 C 0.1130(15) 0.2417(10) 0.2586(8) 0.032(3) Uani 1 d . .
C302 C -0.0323(16) 0.2945(11) 0.2771(9) 0.048(4) Uani 1 d . .
H30A H -0.1105(16) 0.3237(11) 0.2354(9) 0.058 Uiso 1 calc R .
C303 C -0.0586(15) 0.3030(11) 0.3549(8) 0.044(3) Uani 1 d . .
H30B H -0.1553(15) 0.3379(11) 0.3663(8) 0.052 Uiso 1 calc R .
C304 C 0.0578(15) 0.2600(10) 0.4197(9) 0.038(3) Uani 1 d . .
C305 C 0.1963(15) 0.2100(10) 0.3984(7) 0.040(3) Uani 1 d . .
H30C H 0.2763(15) 0.1806(10) 0.4391(7) 0.048 Uiso 1 calc R .
C306 C 0.2216(14) 0.2018(10) 0.3186(8) 0.040(3) Uani 1 d . .
H30D H 0.3181(14) 0.1671(10) 0.3068(8) 0.049 Uiso 1 calc R .
C307 C 0.0332(17) 0.2691(11) 0.5041(9) 0.043(4) Uani 1 d . .
C308 C -0.0974(16) 0.2659(11) 0.5449(8) 0.048(3) Uani 1 d . .
H30E H -0.1766(16) 0.2661(11) 0.5148(8) 0.058 Uiso 1 calc R .
C309 C -0.1112(18) 0.2626(13) 0.6250(9) 0.059(4) Uani 1 d . .
H30F H -0.1953(18) 0.2521(13) 0.6515(9) 0.070 Uiso 1 calc R .
C310 C -0.0080(18) 0.2739(16) 0.6696(11) 0.067(5) Uani 1 d . .
H31A H -0.0219(18) 0.2771(16) 0.7244(11) 0.081 Uiso 1 calc R .
C311 C 0.1181(16) 0.2805(15) 0.6300(10) 0.061(4) Uani 1 d . .
H31B H 0.1944(16) 0.2837(15) 0.6603(10) 0.073 Uiso 1 calc R .
C312 C 0.1371(16) 0.2826(12) 0.5492(9) 0.049(4) Uani 1 d . .
H31C H 0.2217(16) 0.2933(12) 0.5234(9) 0.059 Uiso 1 calc R .
C331 C -0.0219(16) 0.1866(11) 0.0167(8) 0.039(3) Uani 1 d . .
C332 C -0.0816(15) 0.2403(11) -0.0655(8) 0.046(3) Uani 1 d . .
H33A H -0.0816(15) 0.3123(11) -0.0951(8) 0.055 Uiso 1 calc R .
C333 C -0.1426(14) 0.1882(11) -0.1053(9) 0.044(3) Uani 1 d . .
H33B H -0.1820(14) 0.2243(11) -0.1619(9) 0.053 Uiso 1 calc R .
C334 C -0.1440(15) 0.0809(12) -0.0594(9) 0.045(4) Uani 1 d . .
C335 C -0.1044(19) 0.0354(15) 0.0255(11) 0.058(5) Uani 1 d . .
H33C H -0.1202(19) -0.0302(15) 0.0587(11) 0.070 Uiso 1 calc R .
C336 C -0.0406(18) 0.0879(13) 0.0618(9) 0.050(4) Uani 1 d . .
H33D H -0.0087(18) 0.0547(13) 0.1197(9) 0.061 Uiso 1 calc R .
C337 C -0.1921(15) 0.0186(12) -0.1050(10) 0.050(4) Uani 1 d . .
C338 C -0.1635(17) 0.0330(14) -0.1890(11) 0.064(4) Uani 1 d . .
H33E H -0.1188(17) 0.0850(14) -0.2180(11) 0.076 Uiso 1 calc R .
C339 C -0.1987(17) -0.0266(16) -0.2311(12) 0.070(5) Uani 1 d . .
H33F H -0.1863(17) -0.0112(16) -0.2893(12) 0.084 Uiso 1 calc R .
C340 C -0.2532(20) -0.1108(16) -0.1854(15) 0.089(7) Uani 1 d . .
H34A H -0.2717(20) -0.1561(16) -0.2116(15) 0.107 Uiso 1 calc R .
C341 C -0.2784(25) -0.1257(21) -0.1054(16) 0.105(8) Uani 1 d . .
H34B H -0.3198(25) -0.1799(21) -0.0765(16) 0.125 Uiso 1 calc R .
C342 C -0.2466(24) -0.0651(17) -0.0604(14) 0.087(7) Uani 1 d . .
H34C H -0.2616(24) -0.0806(17) -0.0025(14) 0.105 Uiso 1 calc R .
C99 C 0.3933(39) -0.0986(30) 0.6859(22) 0.132(11) Uiso 0.830(12) d P .
Cl1 Cl 0.5700(9) -0.0965(5) 0.6147(5) 0.104(3) Uani 0.830(12) d P .
Cl2 Cl 0.2896(10) 0.0125(7) 0.6710(6) 0.129(3) Uani 0.830(12) d P .

loop_
_atom_type_symbol
_atom_type_description
_atom_type_scat_dispersion_real
_atom_type_scat_dispersion_imag
_atom_type_scat_source
C C 0.0033 0.0016 'International Tables Vol C Tables 4.2.6.8 and 6.1.1.4'
H H 0.0000 0.0000 'International Tables Vol C Tables 4.2.6.8 and 6.1.1.4'
N N 0.0061 0.0033 'International Tables Vol C Tables 4.2.6.8 and 6.1.1.4'
Cr Cr 0.3209 0.6236 'International Tables Vol C Tables 4.2.6.8 and 6.1.1.4'
Cl Cl 0.1484 0.1585 'International Tables Vol C Tables 4.2.6.8 and 6.1.1.4'

loop_
_geom_angle_atom_site_label_1
_geom_angle_atom_site_label_2
_geom_angle_atom_site_label_3
_geom_angle
_geom_angle_site_symmetry_1
_geom_angle_site_symmetry_3
_geom_angle_publ_flag
Cr2 Cr1 N02 93.9(3) . . ?
Cr2 Cr1 N0 96.8(3) . . ?
N02 Cr1 N0 169.2(5) . . ?
Cr2 Cr1 N01 95.8(3) . . ?
N02 Cr1 N01 89.6(5) . . ?
N0 Cr1 N01 87.6(4) . . ?
Cr2 Cr1 N03 93.0(3) . . ?
N02 Cr1 N03 91.6(5) . . ?
N0 Cr1 N03 89.6(5) . . ?
N01 Cr1 N03 171.1(5) . . ?
Cr1 Cr2 N00 92.7(3) . . ?
Cr1 Cr2 N11 94.2(3) . . ?
N00 Cr2 N11 91.2(5) . . ?
Cr1 Cr2 N33 95.8(3) . . ?
N00 Cr2 N33 89.3(5) . . ?
N11 Cr2 N33 169.9(4) . . ?
Cr1 Cr2 N22 95.3(3) . . ?
N00 Cr2 N22 171.8(5) . . ?
N11 Cr2 N22 90.0(5) . . ?
N33 Cr2 N22 88.1(5) . . ?
C0F N00 C001 118.9(12) . . ?
C0F N00 Cr2 115.9(10) . . ?
C001 N00 Cr2 124.6(9) . . ?
C0F N0 C011 119.8(12) . . ?
C0F N0 Cr1 113.2(9) . . ?
C011 N0 Cr1 126.3(9) . . ?
C1F N01 C01 118.8(11) . . ?
C1F N01 Cr1 115.1(9) . . ?
C01 N01 Cr1 125.0(9) . . ?
C2F N02 C201 116.2(11) . . ?
C2F N02 Cr1 116.8(10) . . ?
C201 N02 Cr1 127.0(8) . . ?
C3F N03 C301 121.0(12) . . ?
C3F N03 Cr1 115.2(10) . . ?
C301 N03 Cr1 123.3(9) . . ?
C1F N11 C111 115.7(12) . . ?
C1F N11 Cr2 115.4(9) . . ?
C111 N11 Cr2 128.2(9) . . ?
C2F N22 C221 119.1(12) . . ?
C2F N22 Cr2 113.5(9) . . ?
C221 N22 Cr2 127.4(9) . . ?
C3F N33 C331 118.2(12) . . ?
C3F N33 Cr2 114.3(10) . . ?
C331 N33 Cr2 124.7(9) . . ?
N0 C0F N00 121.1(13) . . ?
C06 C01 C02 119.0(12) . . ?
C06 C01 N01 124.0(12) . . ?
C02 C01 N01 116.9(12) . . ?
C01 C02 C03 121.0(12) . . ?
C04 C03 C02 121.1(12) . . ?
C05 C04 C03 115.6(11) . . ?
C05 C04 C017 122.1(12) . . ?
C03 C04 C017 122.2(12) . . ?
C04 C05 C06 124.4(15) . . ?
C01 C06 C05 118.4(14) . . ?
N00 C001 C002 123.2(13) . . ?
N00 C001 C006 121.4(12) . . ?
C002 C001 C006 115.3(12) . . ?
C001 C002 C003 121.4(13) . . ?
C004 C003 C002 123.6(14) . . ?
C003 C004 C005 113.3(14) . . ?
C003 C004 C007 123.2(15) . . ?
C005 C004 C007 123.4(14) . . ?
C006 C005 C004 123.8(14) . . ?
C005 C006 C001 122.5(13) . . ?
C012 C007 C008 116.2(16) . . ?
C012 C007 C004 120.8(17) . . ?
C008 C007 C004 123.1(15) . . ?
C007 C008 C009 122.8(20) . . ?
C010 C009 C008 120.6(22) . . ?
N01 C1F N11 118.7(13) . . ?
N02 C2F N22 119.5(12) . . ?
N33 C3F N03 121.3(13) . . ?
C009 C010 C011 119.3(20) . . ?
C061 C011 C021 118.1(13) . . ?
C061 C011 N0 122.9(12) . . ?
C021 C011 N0 119.1(12) . . ?
C010 C011 C012 119.2(22) . . ?
C007 C012 C011 121.9(22) . . ?
C022 C017 C018 119.9(13) . . ?
C022 C017 C04 119.3(12) . . ?
C018 C017 C04 120.7(13) . . ?
C017 C018 C019 119.4(17) . . ?
C020 C019 C018 121.3(18) . . ?
C019 C020 C021 121.3(14) . . ?
C011 C021 C031 119.0(13) . . ?
C020 C021 C022 117.5(17) . . ?
C017 C022 C021 120.5(16) . . ?
C041 C031 C021 122.8(14) . . ?
C031 C041 C051 115.7(12) . . ?
C031 C041 C071 123.5(12) . . ?
C051 C041 C071 120.7(12) . . ?
C061 C051 C041 121.2(13) . . ?
C011 C061 C051 123.2(13) . . ?
C141 C071 C081 118.4(14) . . ?
C141 C071 C041 123.0(13) . . ?
C081 C071 C041 118.5(13) . . ?
C071 C081 C091 118.3(17) . . ?
C101 C091 C081 123.0(18) . . ?
C091 C101 C131 119.3(15) . . ?
C116 C111 N11 126.2(13) . . ?
C116 C111 C112 113.0(12) . . ?
N11 C111 C112 120.3(12) . . ?
C113 C112 C111 122.7(12) . . ?
C112 C113 C114 124.3(12) . . ?
C113 C114 C115 115.2(11) . . ?
C113 C114 C119 124.8(13) . . ?
C115 C114 C119 120.0(12) . . ?
C116 C115 C114 118.7(11) . . ?
C111 C116 C115 126.1(12) . . ?
C119 C118 C119 122.5(14) . . ?
C118 C119 C120 115.3(13) . . ?
C118 C119 C114 122.8(14) . . ?
C120 C119 C114 121.7(13) . . ?
C118 C119 C120 120.2(14) . . ?
C121 C120 C119 118.3(13) . . ?
C121 C120 C119 121.9(13) . . ?
C120 C121 C120 121.8(14) . . ?
C101 C131 C141 119.6(17) . . ?
C071 C141 C131 121.3(16) . . ?
C202 C201 N02 124.4(13) . . ?
C202 C201 C206 114.9(13) . . ?
N02 C201 C206 120.6(12) . . ?
C201 C202 C203 123.9(14) . . ?
C202 C203 C204 121.8(12) . . ?
C205 C204 C203 114.9(12) . . ?
C205 C204 C207 122.6(13) . . ?
C203 C204 C207 122.5(13) . . ?
C206 C205 C204 124.8(13) . . ?
C205 C206 C201 119.5(12) . . ?
C208 C207 C212 115.8(13) . . ?
C208 C207 C204 122.7(14) . . ?
C212 C207 C204 121.4(13) . . ?
C207 C208 C209 122.8(14) . . ?
C208 C209 C210 119.3(16) . . ?
C211 C210 C209 118.7(16) . . ?
C212 C211 C210 121.2(16) . . ?
C211 C212 C207 122.1(15) . . ?
C222 C221 C226 118.8(12) . . ?
C222 C221 N22 118.9(11) . . ?
C226 C221 N22 122.3(13) . . ?
C221 C222 C223 122.9(11) . . ?
C224 C223 C222 118.7(12) . . ?
C225 C224 C223 118.6(12) . . ?
C225 C224 C227 118.8(13) . . ?
C223 C224 C227 122.6(12) . . ?
C224 C225 C226 122.0(13) . . ?
C225 C226 C221 119.0(14) . . ?
C232 C227 C228 121.3(13) . . ?
C232 C227 C224 119.3(14) . . ?
C228 C227 C224 119.3(13) . . ?
C227 C228 C229 121.1(14) . . ?
C230 C229 C228 117.9(15) . . ?
C231 C230 C229 121.6(15) . . ?
C230 C231 C232 121.5(17) . . ?
C227 C232 C231 116.5(15) . . ?
C306 C301 C302 118.6(12) . . ?
C306 C301 N03 121.5(12) . . ?
C302 C301 N03 119.8(12) . . ?
C303 C302 C301 120.3(13) . . ?
C302 C303 C304 121.3(13) . . ?
C305 C304 C303 116.1(12) . . ?
C305 C304 C307 121.3(13) . . ?
C303 C304 C307 122.6(13) . . ?
C304 C305 C306 122.0(12) . . ?
C301 C306 C305 121.7(12) . . ?
C312 C307 C308 115.2(13) . . ?
C312 C307 C304 121.8(13) . . ?
C308 C307 C304 123.0(13) . . ?
C309 C308 C307 121.8(14) . . ?
C308 C309 C310 122.4(15) . . ?
C309 C310 C311 116.3(14) . . ?
C312 C311 C310 122.9(13) . . ?
C311 C312 C307 120.8(13) . . ?
C332 C331 C336 118.4(13) . . ?
C332 C331 N33 121.5(12) . . ?
C336 C331 N33 120.1(13) . . ?
C331 C332 C333 120.2(12) . . ?
C332 C333 C334 119.2(13) . . ?
C335 C334 C333 119.7(13) . . ?
C335 C334 C337 120.9(14) . . ?
C333 C334 C337 119.4(13) . . ?
C334 C335 C336 118.6(15) . . ?
C331 C336 C335 122.7(14) . . ?
C338 C337 C342 118.6(14) . . ?
C338 C337 C334 120.4(13) . . ?
C342 C337 C334 120.4(15) . . ?
C339 C338 C337 122.0(17) . . ?
C338 C339 C340 118.7(17) . . ?
C341 C340 C339 119.3(17) . . ?
C340 C341 C342 123.7(22) . . ?
C337 C342 C341 117.5(21) . . ?
Cl2 C99 Cl1 111.5(20) . . ?

loop_
_geom_bond_atom_site_label_1
_geom_bond_atom_site_label_2
_geom_bond_distance
_geom_bond_site_symmetry_2
_geom_bond_publ_flag
Cr1 Cr2 1.928(3) . ?
Cr1 N02 2.041(11) . ?
Cr1 N0 2.058(11) . ?
Cr1 N01 2.064(11) . ?
Cr1 N03 2.081(11) . ?
Cr2 N00 2.061(11) . ?
Cr2 N11 2.066(12) . ?
Cr2 N33 2.067(12) . ?
Cr2 N22 2.074(11) . ?
N00 C0F 1.32(2) . ?
N00 C001 1.39(2) . ?
N0 C0F 1.29(2) . ?
N0 C011 1.44(2) . ?
N01 C1F 1.32(2) . ?
N01 C01 1.45(2) . ?
N02 C2F 1.31(2) . ?
N02 C201 1.40(2) . ?
N03 C3F 1.31(2) . ?
N03 C301 1.42(2) . ?
N11 C1F 1.35(2) . ?
N11 C111 1.38(2) . ?
N22 C2F 1.32(2) . ?
N22 C221 1.46(2) . ?
N33 C3F 1.27(2) . ?
N33 C331 1.45(2) . ?
C01 C06 1.36(2) . ?
C01 C02 1.38(2) . ?
C02 C03 1.39(2) . ?
C03 C04 1.39(2) . ?
C04 C05 1.36(2) . ?
C04 C017 1.50(2) . ?
C05 C06 1.40(2) . ?
C001 C002 1.39(2) . ?
C001 C006 1.40(2) . ?
C002 C003 1.40(2) . ?
C003 C004 1.40(2) . ?
C004 C005 1.40(2) . ?
C004 C007 1.46(2) . ?
C005 C006 1.36(2) . ?
C007 C012 1.36(2) . ?
C007 C008 1.36(2) . ?
C008 C009 1.39(3) . ?
C009 C010 1.32(3) . ?
C010 C011 1.38(3) . ?
C011 C061 1.35(2) . ?
C011 C021 1.37(2) . ?
C011 C012 1.41(2) . ?
C017 C022 1.38(2) . ?
C017 C018 1.39(2) . ?
C018 C019 1.41(2) . ?
C019 C020 1.36(2) . ?
C020 C021 1.39(2) . ?
C021 C031 1.43(2) . ?
C021 C022 1.45(2) . ?
C031 C041 1.36(2) . ?
C041 C051 1.40(2) . ?
C041 C071 1.53(2) . ?
C051 C061 1.36(2) . ?
C071 C141 1.32(2) . ?
C071 C081 1.40(2) . ?
C081 C091 1.40(2) . ?
C091 C101 1.29(3) . ?
C101 C131 1.36(3) . ?
C111 C116 1.36(2) . ?
C111 C112 1.44(2) . ?
C112 C113 1.32(2) . ?
C113 C114 1.39(2) . ?
C114 C115 1.43(2) . ?
C114 C119 1.46(2) . ?
C115 C116 1.38(2) . ?
C118 C119 1.39(2) . ?
C118 C119 1.39(2) . ?
C119 C120 1.43(2) . ?
C119 C120 1.40(2) . ?
C120 C121 1.37(2) . ?
C120 C121 1.36(2) . ?
C131 C141 1.41(2) . ?
C201 C202 1.36(2) . ?
C201 C206 1.47(2) . ?
C202 C203 1.38(2) . ?
C203 C204 1.40(2) . ?
C204 C205 1.39(2) . ?
C204 C207 1.45(2) . ?
C205 C206 1.36(2) . ?
C207 C208 1.37(2) . ?
C207 C212 1.40(2) . ?
C208 C209 1.39(2) . ?
C209 C210 1.39(3) . ?
C210 C211 1.36(2) . ?
C211 C212 1.36(2) . ?
C221 C222 1.32(2) . ?
C221 C226 1.41(2) . ?
C222 C223 1.41(2) . ?
C223 C224 1.39(2) . ?
C224 C225 1.36(2) . ?
C224 C227 1.51(2) . ?
C225 C226 1.39(2) . ?
C227 C232 1.35(2) . ?
C227 C228 1.37(2) . ?
C228 C229 1.43(2) . ?
C229 C230 1.36(2) . ?
C230 C231 1.33(2) . ?
C231 C232 1.48(2) . ?
C301 C306 1.33(2) . ?
C301 C302 1.42(2) . ?
C302 C303 1.36(2) . ?
C303 C304 1.43(2) . ?
C304 C305 1.38(2) . ?
C304 C307 1.47(2) . ?
C305 C306 1.39(2) . ?
C307 C312 1.39(2) . ?
C307 C308 1.42(2) . ?
C308 C309 1.34(2) . ?
C309 C310 1.36(2) . ?
C310 C311 1.38(2) . ?
C311 C312 1.36(2) . ?
C331 C332 1.37(2) . ?
C331 C336 1.37(2) . ?
C332 C333 1.40(2) . ?
C333 C334 1.41(2) . ?
C334 C335 1.36(2) . ?
C334 C337 1.52(2) . ?
C335 C336 1.38(2) . ?
C337 C338 1.39(2) . ?
C337 C342 1.39(2) . ?
C338 C339 1.38(2) . ?
C339 C340 1.40(3) . ?
C340 C341 1.32(3) . ?
C341 C342 1.41(2) . ?
C99 Cl2 1.45(4) . ?
C99 Cl1 2.04(4) . ?
